data_1542421
loop_
_publ_author_name
'Zissimou, Georgia A.'
'Constantinides, Christos P.'
'Manoli, Maria'
'Pieridou, Galatia K.'
'Hayes, Sophia C.'
'Koutentis, Panayiotis A.'

_publ_section_title
;
 Oxidation of Tetraphenylhexaazaanthracene: Accessing a Scissor Dimer of a
 16\p Biscyanine.
;
_journal_issue 5
_journal_name_full 'Organic letters'
_journal_page_first 1116
_journal_paper_doi 10.1021/acs.orglett.6b00222
_journal_volume 18
_journal_year 2016
_chemical_formula_moiety 'C64 H42 N12'
_chemical_formula_sum 'C64 H42 N12'
_chemical_formula_weight 979.10
_chemical_name_systematic
; 
 ? 
;
_space_group_IT_number 14
_symmetry_cell_setting monoclinic
_symmetry_space_group_name_Hall '-P 2yn'
_symmetry_space_group_name_H-M 'P 1 21/n 1'
_atom_sites_solution_hydrogens geom
_atom_sites_solution_primary direct
_atom_sites_solution_secondary difmap
_audit_creation_method SHELXL-97
_cell_angle_alpha 90.00
_cell_angle_beta 98.281(2)
_cell_angle_gamma 90.00
_cell_formula_units_Z 4
_cell_length_a 15.1361(3)
_cell_length_b 14.6365(3)
_cell_length_c 22.0466(4)
_cell_measurement_reflns_used 15610
_cell_measurement_temperature 100.0(4)
_cell_measurement_theta_max 72.4212
_cell_measurement_theta_min 3.3271
_cell_volume 4833.27(17)
_computing_structure_refinement 'SHELXL-97 (Sheldrick, 1997)'
_computing_structure_solution 'SHELXS-97 (Sheldrick, 1990)'
_diffrn_ambient_temperature 100(2)
_diffrn_detector_area_resol_mean 10.4223
_diffrn_measured_fraction_theta_full 1.000
_diffrn_measured_fraction_theta_max 1.000
_diffrn_measurement_device_type 'SuperNova, Dual, Cu at zero, Atlas'
_diffrn_measurement_method '\w scans'
_diffrn_radiation_monochromator mirror
_diffrn_radiation_source 'SuperNova (cU) X-ray Source'
_diffrn_radiation_type CuK\a
_diffrn_radiation_wavelength 1.54184
_diffrn_reflns_av_R_equivalents 0.0246
_diffrn_reflns_av_sigmaI/netI 0.0189
_diffrn_reflns_limit_h_max 18
_diffrn_reflns_limit_h_min -9
_diffrn_reflns_limit_k_max 17
_diffrn_reflns_limit_k_min -17
_diffrn_reflns_limit_l_max 23
_diffrn_reflns_limit_l_min -26
_diffrn_reflns_number 32646
_diffrn_reflns_theta_full 66.99
_diffrn_reflns_theta_max 66.99
_diffrn_reflns_theta_min 3.33
_exptl_absorpt_coefficient_mu 0.650
_exptl_absorpt_correction_T_max 1.00000
_exptl_absorpt_correction_T_min 0.80455
_exptl_absorpt_correction_type multi-scan
_exptl_absorpt_process_details 'Empirical absorption correction (CrysAlis RED, Oxford Diffraction)'
_exptl_crystal_colour 'dark brown'
_exptl_crystal_density_diffrn 1.346
_exptl_crystal_density_method 'not measured'
_exptl_crystal_description polygones
_exptl_crystal_F_000 2040
_exptl_crystal_size_max 0.11
_exptl_crystal_size_mid 0.09
_exptl_crystal_size_min 0.03
_refine_diff_density_max 0.430
_refine_diff_density_min -0.250
_refine_diff_density_rms 0.044
_refine_ls_extinction_method none
_refine_ls_goodness_of_fit_ref 1.054
_refine_ls_hydrogen_treatment constr
_refine_ls_matrix_type full
_refine_ls_number_parameters 685
_refine_ls_number_reflns 8617
_refine_ls_number_restraints 0
_refine_ls_restrained_S_all 1.054
_refine_ls_R_factor_all 0.0450
_refine_ls_R_factor_gt 0.0396
_refine_ls_shift/su_max 0.001
_refine_ls_shift/su_mean 0.000
_refine_ls_structure_factor_coef Fsqd
_refine_ls_weighting_details 'calc w=1/[\s^2^(Fo^2^)+(0.0635P)^2^+1.6036P] where P=(Fo^2^+2Fc^2^)/3'
_refine_ls_weighting_scheme calc
_refine_ls_wR_factor_gt 0.1087
_refine_ls_wR_factor_ref 0.1129
_reflns_number_gt 7605
_reflns_number_total 8617
_reflns_threshold_expression >2sigma(I)
_cod_data_source_file ol6b00222_si_002.cif
_cod_data_source_block shelxl
_cod_depositor_comments
;
The following automatic conversions were performed:

'_symmetry_cell_setting' value 'Monoclinic' changed to 'monoclinic'
according to
/usr/data/users/saulius/crontab/automatic-downloads/rss-feeds/ACS/lib/dictionaries/cif_core.dic
dictionary named 'cif_core.dic' version 2.4.2 from 2011-04-26.

Automatic conversion script
Id: cif_fix_values 4268 2015-11-12 08:31:59Z antanas 

 Adding full bibliography for 1542421.cif.
;
_cod_original_cell_volume 4833.27(16)
_cod_original_sg_symbol_H-M 'P 21/n'
_cod_database_code 1542421

loop_
_symmetry_equiv_pos_as_xyz
'x, y, z'
'-x+1/2, y+1/2, -z+1/2'
'-x, -y, -z'
'x-1/2, -y-1/2, z-1/2'

loop_
_atom_site_label
_atom_site_type_symbol
_atom_site_fract_x
_atom_site_fract_y
_atom_site_fract_z
_atom_site_U_iso_or_equiv
_atom_site_adp_type
_atom_site_occupancy
_atom_site_symmetry_multiplicity
_atom_site_calc_flag
_atom_site_refinement_flags
C1 C 0.55487(8) 0.22989(9) 0.42151(6) 0.0205(3) Uani 1 1 d .
C2 C 0.54689(9) 0.27762(9) 0.30269(6) 0.0217(3) Uani 1 1 d .
C3 C 0.48318(8) 0.19843(9) 0.37513(6) 0.0198(3) Uani 1 1 d .
C4 C 0.41582(8) 0.14273(9) 0.39330(6) 0.0190(3) Uani 1 1 d .
C5 C 0.42088(8) 0.11489(9) 0.45474(6) 0.0196(3) Uani 1 1 d .
C6 C 0.49351(8) 0.14761(9) 0.49971(6) 0.0197(3) Uani 1 1 d .
C7 C 0.55711(9) 0.20747(9) 0.48303(6) 0.0212(3) Uani 1 1 d .
H7 H 0.6006 0.2322 0.5126 0.025 Uiso 1 1 calc R
C8 C 0.36258(9) 0.04252(9) 0.53266(6) 0.0216(3) Uani 1 1 d .
C9 C 0.54576(10) 0.30196(10) 0.23691(7) 0.0246(3) Uani 1 1 d .
C10 C 0.62371(10) 0.32806(11) 0.21467(7) 0.0287(3) Uani 1 1 d .
H10 H 0.6779 0.3258 0.2406 0.034 Uiso 1 1 calc R
C11 C 0.62194(11) 0.35723(11) 0.15474(7) 0.0336(3) Uani 1 1 d .
H11 H 0.6742 0.3765 0.1411 0.040 Uiso 1 1 calc R
C12 C 0.54229(11) 0.35761(11) 0.11531(7) 0.0337(4) Uani 1 1 d .
H12 H 0.5407 0.3774 0.0751 0.040 Uiso 1 1 calc R
C13 C 0.46494(11) 0.32847(11) 0.13587(7) 0.0326(3) Uani 1 1 d .
H13 H 0.4115 0.3279 0.1092 0.039 Uiso 1 1 calc R
C14 C 0.46646(10) 0.29991(11) 0.19647(7) 0.0284(3) Uani 1 1 d .
H14 H 0.4143 0.2795 0.2097 0.034 Uiso 1 1 calc R
C15 C 0.68393(9) 0.33310(10) 0.44285(6) 0.0219(3) Uani 1 1 d .
C16 C 0.74718(9) 0.28351(11) 0.48144(7) 0.0274(3) Uani 1 1 d .
H16 H 0.7477 0.2200 0.4803 0.033 Uiso 1 1 calc R
C17 C 0.80986(10) 0.33155(12) 0.52193(7) 0.0331(3) Uani 1 1 d .
H17 H 0.8531 0.2995 0.5478 0.040 Uiso 1 1 calc R
C18 C 0.80882(10) 0.42469(12) 0.52427(7) 0.0343(4) Uani 1 1 d .
H18 H 0.8502 0.4556 0.5522 0.041 Uiso 1 1 calc R
C19 C 0.74614(10) 0.47332(11) 0.48493(7) 0.0305(3) Uani 1 1 d .
H19 H 0.7458 0.5368 0.4864 0.037 Uiso 1 1 calc R
C20 C 0.68379(9) 0.42768(10) 0.44336(6) 0.0241(3) Uani 1 1 d .
H20 H 0.6426 0.4602 0.4163 0.029 Uiso 1 1 calc R
C21 C 0.28669(9) -0.01069(10) 0.55092(6) 0.0240(3) Uani 1 1 d .
C22 C 0.29601(11) -0.06242(11) 0.60457(7) 0.0304(3) Uani 1 1 d .
H22 H 0.3511 -0.0652 0.6293 0.036 Uiso 1 1 calc R
C23 C 0.22437(12) -0.10951(12) 0.62132(7) 0.0370(4) Uani 1 1 d .
H23 H 0.2313 -0.1436 0.6573 0.044 Uiso 1 1 calc R
C24 C 0.14142(11) -0.10606(12) 0.58429(8) 0.0374(4) Uani 1 1 d .
H24 H 0.0929 -0.1372 0.5958 0.045 Uiso 1 1 calc R
C25 C 0.13145(10) -0.05581(11) 0.52997(8) 0.0342(4) Uani 1 1 d .
H25 H 0.0765 -0.0540 0.5049 0.041 Uiso 1 1 calc R
C26 C 0.20395(9) -0.00847(10) 0.51346(7) 0.0282(3) Uani 1 1 d .
H26 H 0.1974 0.0249 0.4772 0.034 Uiso 1 1 calc R
C27 C 0.56365(9) 0.14050(9) 0.60799(6) 0.0220(3) Uani 1 1 d .
C28 C 0.54085(10) 0.17767(10) 0.66127(7) 0.0263(3) Uani 1 1 d .
H28 H 0.4815 0.1903 0.6646 0.032 Uiso 1 1 calc R
C29 C 0.60791(10) 0.19589(11) 0.70974(7) 0.0304(3) Uani 1 1 d .
H29 H 0.5931 0.2209 0.7457 0.036 Uiso 1 1 calc R
C30 C 0.69639(10) 0.17733(10) 0.70524(7) 0.0272(3) Uani 1 1 d .
H30 H 0.7408 0.1900 0.7379 0.033 Uiso 1 1 calc R
C31 C 0.71808(10) 0.13979(10) 0.65181(7) 0.0290(3) Uani 1 1 d .
H31 H 0.7774 0.1270 0.6486 0.035 Uiso 1 1 calc R
C32 C 0.65198(9) 0.12099(10) 0.60282(7) 0.0259(3) Uani 1 1 d .
H32 H 0.6668 0.0956 0.5669 0.031 Uiso 1 1 calc R
C33 C 0.26254(9) 0.05968(9) 0.24989(6) 0.0201(3) Uani 1 1 d .
C34 C 0.42327(9) 0.00734(9) 0.22421(6) 0.0207(3) Uani 1 1 d .
C35 C 0.34315(8) 0.07451(9) 0.29312(6) 0.0191(3) Uani 1 1 d .
C36 C 0.33552(9) 0.11945(9) 0.34847(6) 0.0193(3) Uani 1 1 d .
C37 C 0.25092(9) 0.14636(9) 0.36190(6) 0.0189(3) Uani 1 1 d .
C38 C 0.17166(8) 0.12122(9) 0.32007(6) 0.0194(3) Uani 1 1 d .
C39 C 0.17843(9) 0.07944(9) 0.26468(6) 0.0214(3) Uani 1 1 d .
H39 H 0.1274 0.0648 0.2377 0.026 Uiso 1 1 calc R
C40 C 0.16005(9) 0.21440(9) 0.42397(6) 0.0209(3) Uani 1 1 d .
C41 C 0.51067(9) -0.02366(9) 0.20854(6) 0.0219(3) Uani 1 1 d .
C42 C 0.51950(9) -0.05324(10) 0.14925(6) 0.0236(3) Uani 1 1 d .
H42 H 0.4701 -0.0543 0.1188 0.028 Uiso 1 1 calc R
C43 C 0.60277(9) -0.08106(10) 0.13614(7) 0.0261(3) Uani 1 1 d .
H43 H 0.6088 -0.1009 0.0969 0.031 Uiso 1 1 calc R
C44 C 0.67648(9) -0.07937(10) 0.18111(7) 0.0271(3) Uani 1 1 d .
H44 H 0.7320 -0.0976 0.1721 0.033 Uiso 1 1 calc R
C45 C 0.66702(9) -0.05036(11) 0.23963(7) 0.0308(3) Uani 1 1 d .
H45 H 0.7166 -0.0489 0.2699 0.037 Uiso 1 1 calc R
C46 C 0.58486(10) -0.02359(11) 0.25354(7) 0.0292(3) Uani 1 1 d .
H46 H 0.5792 -0.0054 0.2932 0.035 Uiso 1 1 calc R
C47 C 0.20059(9) 0.00056(10) 0.14863(6) 0.0220(3) Uani 1 1 d .
C48 C 0.13788(9) 0.06626(11) 0.12702(6) 0.0261(3) Uani 1 1 d .
H48 H 0.1449 0.1266 0.1399 0.031 Uiso 1 1 calc R
C49 C 0.06447(10) 0.03997(12) 0.08577(7) 0.0312(3) Uani 1 1 d .
H49 H 0.0203 0.0822 0.0719 0.037 Uiso 1 1 calc R
C50 C 0.05712(10) -0.05037(12) 0.06512(7) 0.0307(3) Uani 1 1 d .
H50 H 0.0070 -0.0681 0.0382 0.037 Uiso 1 1 calc R
C51 C 0.12208(10) -0.11274(11) 0.08376(7) 0.0284(3) Uani 1 1 d .
H51 H 0.1177 -0.1716 0.0677 0.034 Uiso 1 1 calc R
C52 C 0.19459(9) -0.08880(10) 0.12648(6) 0.0244(3) Uani 1 1 d .
H52 H 0.2385 -0.1315 0.1401 0.029 Uiso 1 1 calc R
C53 C 0.15387(9) 0.26375(9) 0.48206(6) 0.0224(3) Uani 1 1 d .
C54 C 0.22697(10) 0.26314(10) 0.52870(7) 0.0280(3) Uani 1 1 d .
H54 H 0.2792 0.2332 0.5226 0.034 Uiso 1 1 calc R
C55 C 0.22229(10) 0.30610(11) 0.58310(7) 0.0331(3) Uani 1 1 d .
H55 H 0.2710 0.3041 0.6141 0.040 Uiso 1 1 calc R
C56 C 0.14530(10) 0.35301(11) 0.59274(7) 0.0312(3) Uani 1 1 d .
H56 H 0.1428 0.3828 0.6297 0.037 Uiso 1 1 calc R
C57 C 0.07256(10) 0.35478(11) 0.54664(7) 0.0297(3) Uani 1 1 d .
H57 H 0.0211 0.3863 0.5526 0.036 Uiso 1 1 calc R
C58 C 0.07624(9) 0.30987(10) 0.49190(7) 0.0259(3) Uani 1 1 d .
H58 H 0.0268 0.3103 0.4615 0.031 Uiso 1 1 calc R
C59 C 0.00715(8) 0.13194(10) 0.29887(6) 0.0220(3) Uani 1 1 d .
C60 C -0.04969(9) 0.20620(11) 0.28715(7) 0.0268(3) Uani 1 1 d .
H60 H -0.0337 0.2627 0.3046 0.032 Uiso 1 1 calc R
C61 C -0.13032(9) 0.19560(11) 0.24927(7) 0.0285(3) Uani 1 1 d .
H61 H -0.1688 0.2451 0.2411 0.034 Uiso 1 1 calc R
C62 C -0.15354(10) 0.11092(11) 0.22347(7) 0.0314(3) Uani 1 1 d .
H62 H -0.2075 0.1039 0.1977 0.038 Uiso 1 1 calc R
C63 C -0.09748(10) 0.03765(11) 0.23568(7) 0.0296(3) Uani 1 1 d .
H63 H -0.1134 -0.0187 0.2179 0.036 Uiso 1 1 calc R
C64 C -0.01697(9) 0.04688(10) 0.27450(6) 0.0250(3) Uani 1 1 d .
H64 H 0.0201 -0.0034 0.2839 0.030 Uiso 1 1 calc R
N1 N 0.61602(7) 0.28623(8) 0.40133(5) 0.0214(2) Uani 1 1 d .
N10 N 0.09169(7) 0.14560(8) 0.33750(5) 0.0208(2) Uani 1 1 d .
N11 N 0.08359(7) 0.19193(8) 0.39085(5) 0.0222(2) Uani 1 1 d .
N12 N 0.24337(7) 0.19586(8) 0.41220(5) 0.0209(2) Uani 1 1 d .
N2 N 0.61509(7) 0.31030(8) 0.34100(5) 0.0235(3) Uani 1 1 d .
N3 N 0.47874(7) 0.22640(8) 0.31668(5) 0.0217(2) Uani 1 1 d .
N4 N 0.49369(7) 0.11769(8) 0.55834(5) 0.0212(2) Uani 1 1 d .
N5 N 0.42552(7) 0.06711(8) 0.57725(5) 0.0227(2) Uani 1 1 d .
N6 N 0.35760(7) 0.06069(8) 0.47233(5) 0.0213(2) Uani 1 1 d .
N7 N 0.27423(7) 0.02313(8) 0.19493(5) 0.0214(2) Uani 1 1 d .
N8 N 0.35500(7) -0.00436(8) 0.18027(5) 0.0227(2) Uani 1 1 d .
N9 N 0.42233(7) 0.04466(8) 0.28001(5) 0.0208(2) Uani 1 1 d .

loop_
_atom_site_aniso_label
_atom_site_aniso_U_11
_atom_site_aniso_U_22
_atom_site_aniso_U_33
_atom_site_aniso_U_23
_atom_site_aniso_U_13
_atom_site_aniso_U_12
C1 0.0149(6) 0.0217(6) 0.0250(7) -0.0010(5) 0.0034(5) 0.0009(5)
C2 0.0179(6) 0.0243(7) 0.0231(7) -0.0001(5) 0.0030(5) -0.0001(5)
C3 0.0165(6) 0.0218(6) 0.0211(7) -0.0019(5) 0.0031(5) 0.0022(5)
C4 0.0157(6) 0.0214(6) 0.0202(6) -0.0023(5) 0.0032(5) 0.0012(5)
C5 0.0148(6) 0.0213(6) 0.0227(7) -0.0031(5) 0.0029(5) 0.0013(5)
C6 0.0166(6) 0.0223(7) 0.0201(6) -0.0013(5) 0.0026(5) 0.0029(5)
C7 0.0166(6) 0.0244(7) 0.0220(7) -0.0017(5) 0.0007(5) -0.0015(5)
C8 0.0207(6) 0.0223(7) 0.0221(7) -0.0012(5) 0.0044(5) 0.0011(5)
C9 0.0254(7) 0.0251(7) 0.0236(7) 0.0001(6) 0.0042(6) -0.0023(6)
C10 0.0240(7) 0.0355(8) 0.0266(7) 0.0025(6) 0.0040(6) -0.0026(6)
C11 0.0334(8) 0.0392(9) 0.0305(8) -0.0017(7) 0.0124(6) -0.0072(7)
C12 0.0451(9) 0.0359(8) 0.0211(7) 0.0009(6) 0.0075(6) -0.0028(7)
C13 0.0315(8) 0.0400(9) 0.0245(7) -0.0027(6) -0.0017(6) -0.0028(7)
C14 0.0255(7) 0.0339(8) 0.0256(7) -0.0003(6) 0.0033(6) -0.0054(6)
C15 0.0149(6) 0.0311(7) 0.0204(7) -0.0015(5) 0.0045(5) -0.0049(5)
C16 0.0208(7) 0.0324(8) 0.0286(7) 0.0011(6) 0.0022(6) -0.0037(6)
C17 0.0212(7) 0.0499(10) 0.0270(8) 0.0025(7) -0.0010(6) -0.0019(7)
C18 0.0287(8) 0.0510(10) 0.0240(7) -0.0097(7) 0.0060(6) -0.0175(7)
C19 0.0300(8) 0.0316(8) 0.0325(8) -0.0079(6) 0.0132(6) -0.0092(6)
C20 0.0183(6) 0.0322(8) 0.0230(7) -0.0016(6) 0.0068(5) -0.0023(6)
C21 0.0239(7) 0.0251(7) 0.0245(7) -0.0048(6) 0.0086(6) -0.0021(6)
C22 0.0353(8) 0.0352(8) 0.0212(7) -0.0056(6) 0.0059(6) -0.0088(6)
C23 0.0475(10) 0.0417(9) 0.0252(8) -0.0038(7) 0.0169(7) -0.0120(7)
C24 0.0353(9) 0.0407(9) 0.0415(9) -0.0099(7) 0.0238(7) -0.0142(7)
C25 0.0213(7) 0.0364(8) 0.0466(9) -0.0095(7) 0.0109(7) -0.0047(6)
C26 0.0232(7) 0.0297(8) 0.0326(8) -0.0017(6) 0.0068(6) -0.0014(6)
C27 0.0219(7) 0.0221(7) 0.0208(7) 0.0024(5) -0.0005(5) -0.0028(5)
C28 0.0241(7) 0.0300(7) 0.0251(7) -0.0011(6) 0.0049(6) -0.0020(6)
C29 0.0354(8) 0.0338(8) 0.0221(7) -0.0032(6) 0.0042(6) -0.0054(6)
C30 0.0261(7) 0.0302(8) 0.0233(7) 0.0007(6) -0.0037(6) -0.0064(6)
C31 0.0208(7) 0.0320(8) 0.0328(8) 0.0019(6) -0.0007(6) -0.0006(6)
C32 0.0248(7) 0.0275(7) 0.0251(7) -0.0018(6) 0.0027(6) 0.0008(6)
C33 0.0202(7) 0.0216(6) 0.0185(6) 0.0004(5) 0.0022(5) -0.0006(5)
C34 0.0198(7) 0.0223(7) 0.0203(7) 0.0003(5) 0.0034(5) -0.0004(5)
C35 0.0161(6) 0.0207(6) 0.0205(6) 0.0018(5) 0.0033(5) -0.0013(5)
C36 0.0173(6) 0.0217(6) 0.0189(6) 0.0011(5) 0.0023(5) -0.0014(5)
C37 0.0181(6) 0.0197(6) 0.0189(6) 0.0016(5) 0.0025(5) -0.0019(5)
C38 0.0164(6) 0.0209(6) 0.0212(6) 0.0024(5) 0.0032(5) -0.0005(5)
C39 0.0166(6) 0.0270(7) 0.0201(7) -0.0015(5) 0.0004(5) -0.0006(5)
C40 0.0185(6) 0.0227(7) 0.0217(7) 0.0020(5) 0.0038(5) 0.0002(5)
C41 0.0186(7) 0.0232(7) 0.0247(7) -0.0013(5) 0.0052(5) -0.0002(5)
C42 0.0217(7) 0.0278(7) 0.0218(7) 0.0004(6) 0.0044(5) -0.0004(5)
C43 0.0252(7) 0.0324(8) 0.0228(7) -0.0021(6) 0.0102(6) 0.0010(6)
C44 0.0175(6) 0.0333(8) 0.0320(8) -0.0006(6) 0.0084(6) 0.0021(6)
C45 0.0175(7) 0.0437(9) 0.0306(8) -0.0079(7) 0.0010(6) 0.0015(6)
C46 0.0227(7) 0.0398(8) 0.0248(7) -0.0098(6) 0.0022(6) 0.0016(6)
C47 0.0177(6) 0.0312(7) 0.0173(6) -0.0024(5) 0.0035(5) -0.0022(5)
C48 0.0247(7) 0.0325(8) 0.0210(7) -0.0041(6) 0.0028(5) 0.0034(6)
C49 0.0224(7) 0.0448(9) 0.0251(7) -0.0019(7) -0.0005(6) 0.0081(6)
C50 0.0209(7) 0.0458(9) 0.0254(7) -0.0065(7) 0.0033(6) -0.0083(6)
C51 0.0305(8) 0.0313(8) 0.0245(7) -0.0039(6) 0.0075(6) -0.0094(6)
C52 0.0236(7) 0.0286(7) 0.0215(7) 0.0014(6) 0.0041(5) -0.0006(6)
C53 0.0220(7) 0.0240(7) 0.0216(7) -0.0006(5) 0.0046(5) -0.0017(5)
C54 0.0227(7) 0.0322(8) 0.0287(8) -0.0019(6) 0.0020(6) 0.0031(6)
C55 0.0288(8) 0.0414(9) 0.0273(8) -0.0049(7) -0.0022(6) 0.0027(7)
C56 0.0348(8) 0.0350(8) 0.0243(7) -0.0081(6) 0.0059(6) 0.0008(7)
C57 0.0262(7) 0.0315(8) 0.0337(8) -0.0062(6) 0.0120(6) 0.0023(6)
C58 0.0215(7) 0.0316(8) 0.0244(7) -0.0012(6) 0.0030(5) 0.0008(6)
C59 0.0145(6) 0.0327(7) 0.0192(6) -0.0007(5) 0.0036(5) -0.0011(5)
C60 0.0231(7) 0.0311(8) 0.0268(7) -0.0018(6) 0.0054(6) 0.0010(6)
C61 0.0191(7) 0.0381(8) 0.0281(8) 0.0066(6) 0.0027(6) 0.0038(6)
C62 0.0223(7) 0.0435(9) 0.0270(8) 0.0043(7) -0.0018(6) -0.0040(6)
C63 0.0259(7) 0.0357(8) 0.0265(7) -0.0007(6) 0.0012(6) -0.0075(6)
C64 0.0195(7) 0.0296(7) 0.0259(7) 0.0016(6) 0.0035(5) -0.0029(6)
N1 0.0169(5) 0.0262(6) 0.0210(6) 0.0010(5) 0.0019(4) -0.0027(4)
N10 0.0163(5) 0.0269(6) 0.0193(5) -0.0029(4) 0.0029(4) 0.0000(4)
N11 0.0191(6) 0.0285(6) 0.0192(6) -0.0033(5) 0.0040(4) 0.0009(5)
N12 0.0177(5) 0.0245(6) 0.0207(6) -0.0011(4) 0.0035(4) 0.0001(4)
N2 0.0202(6) 0.0299(6) 0.0206(6) 0.0008(5) 0.0032(4) -0.0018(5)
N3 0.0185(6) 0.0249(6) 0.0219(6) -0.0002(5) 0.0035(4) -0.0014(4)
N4 0.0184(5) 0.0246(6) 0.0204(6) -0.0002(5) 0.0028(4) -0.0020(4)
N5 0.0199(6) 0.0267(6) 0.0222(6) 0.0011(5) 0.0050(4) -0.0023(5)
N6 0.0179(5) 0.0234(6) 0.0228(6) -0.0006(5) 0.0037(4) -0.0011(4)
N7 0.0169(5) 0.0272(6) 0.0198(6) -0.0026(5) 0.0020(4) 0.0018(4)
N8 0.0164(5) 0.0295(6) 0.0229(6) -0.0031(5) 0.0050(4) 0.0023(5)
N9 0.0179(5) 0.0239(6) 0.0206(6) -0.0010(4) 0.0035(4) 0.0000(4)

loop_
_atom_type_symbol
_atom_type_description
_atom_type_scat_dispersion_real
_atom_type_scat_dispersion_imag
_atom_type_scat_source
C C 0.0181 0.0091 'International Tables Vol C Tables 4.2.6.8 and 6.1.1.4'
H H 0.0000 0.0000 'International Tables Vol C Tables 4.2.6.8 and 6.1.1.4'
N N 0.0311 0.0180 'International Tables Vol C Tables 4.2.6.8 and 6.1.1.4'

loop_
_geom_angle_atom_site_label_1
_geom_angle_atom_site_label_2
_geom_angle_atom_site_label_3
_geom_angle
N1 C1 C7 122.64(12)
N1 C1 C3 115.82(12)
C7 C1 C3 121.44(12)
N2 C2 N3 127.37(13)
N2 C2 C9 115.61(12)
N3 C2 C9 117.01(12)
N3 C3 C4 120.71(12)
N3 C3 C1 120.44(12)
C4 C3 C1 118.74(12)
C5 C4 C3 120.04(12)
C5 C4 C36 119.89(11)
C3 C4 C36 119.88(12)
N6 C5 C4 120.47(12)
N6 C5 C6 119.94(12)
C4 C5 C6 119.55(12)
N4 C6 C7 123.10(12)
N4 C6 C5 116.05(12)
C7 C6 C5 120.84(12)
C6 C7 C1 119.09(12)
C6 C7 H7 120.5
C1 C7 H7 120.5
N5 C8 N6 127.91(12)
N5 C8 C21 116.36(12)
N6 C8 C21 115.72(12)
C14 C9 C10 118.49(13)
C14 C9 C2 120.47(13)
C10 C9 C2 121.04(13)
C11 C10 C9 121.24(14)
C11 C10 H10 119.4
C9 C10 H10 119.4
C12 C11 C10 119.79(14)
C12 C11 H11 120.1
C10 C11 H11 120.1
C11 C12 C13 119.74(14)
C11 C12 H12 120.1
C13 C12 H12 120.1
C12 C13 C14 120.53(14)
C12 C13 H13 119.7
C14 C13 H13 119.7
C9 C14 C13 120.08(14)
C9 C14 H14 120.0
C13 C14 H14 120.0
C20 C15 C16 121.26(13)
C20 C15 N1 118.52(12)
C16 C15 N1 120.22(13)
C15 C16 C17 118.24(15)
C15 C16 H16 120.9
C17 C16 H16 120.9
C18 C17 C16 121.14(15)
C18 C17 H17 119.4
C16 C17 H17 119.4
C17 C18 C19 119.99(14)
C17 C18 H18 120.0
C19 C18 H18 120.0
C18 C19 C20 120.32(15)
C18 C19 H19 119.8
C20 C19 H19 119.8
C15 C20 C19 118.99(14)
C15 C20 H20 120.5
C19 C20 H20 120.5
C22 C21 C26 119.11(13)
C22 C21 C8 121.68(13)
C26 C21 C8 119.22(13)
C23 C22 C21 120.73(15)
C23 C22 H22 119.6
C21 C22 H22 119.6
C22 C23 C24 120.05(15)
C22 C23 H23 120.0
C24 C23 H23 120.0
C25 C24 C23 119.86(14)
C25 C24 H24 120.1
C23 C24 H24 120.1
C26 C25 C24 119.72(15)
C26 C25 H25 120.1
C24 C25 H25 120.1
C25 C26 C21 120.51(15)
C25 C26 H26 119.7
C21 C26 H26 119.7
C28 C27 C32 120.80(13)
C28 C27 N4 119.22(12)
C32 C27 N4 119.91(12)
C27 C28 C29 119.00(13)
C27 C28 H28 120.5
C29 C28 H28 120.5
C30 C29 C28 120.96(14)
C30 C29 H29 119.5
C28 C29 H29 119.5
C31 C30 C29 119.36(13)
C31 C30 H30 120.3
C29 C30 H30 120.3
C30 C31 C32 120.56(14)
C30 C31 H31 119.7
C32 C31 H31 119.7
C27 C32 C31 119.31(13)
C27 C32 H32 120.3
C31 C32 H32 120.3
N7 C33 C39 122.18(12)
N7 C33 C35 116.04(11)
C39 C33 C35 121.76(12)
N8 C34 N9 127.69(12)
N8 C34 C41 114.73(12)
N9 C34 C41 117.57(12)
N9 C35 C36 121.70(12)
N9 C35 C33 120.03(12)
C36 C35 C33 118.26(12)
C35 C36 C37 120.21(12)
C35 C36 C4 121.42(11)
C37 C36 C4 118.34(12)
N12 C37 C36 120.76(12)
N12 C37 C38 120.03(12)
C36 C37 C38 119.20(12)
N10 C38 C39 122.98(12)
N10 C38 C37 116.03(12)
C39 C38 C37 120.91(12)
C38 C39 C33 119.10(12)
C38 C39 H39 120.4
C33 C39 H39 120.4
N11 C40 N12 127.79(13)
N11 C40 C53 116.10(12)
N12 C40 C53 116.09(12)
C46 C41 C42 119.42(12)
C46 C41 C34 119.32(12)
C42 C41 C34 121.26(12)
C43 C42 C41 119.62(13)
C43 C42 H42 120.2
C41 C42 H42 120.2
C44 C43 C42 120.44(13)
C44 C43 H43 119.8
C42 C43 H43 119.8
C43 C44 C45 119.52(13)
C43 C44 H44 120.2
C45 C44 H44 120.2
C46 C45 C44 120.76(13)
C46 C45 H45 119.6
C44 C45 H45 119.6
C45 C46 C41 120.23(13)
C45 C46 H46 119.9
C41 C46 H46 119.9
C48 C47 C52 121.56(13)
C48 C47 N7 120.47(13)
C52 C47 N7 117.97(12)
C49 C48 C47 118.53(14)
C49 C48 H48 120.7
C47 C48 H48 120.7
C48 C49 C50 119.70(14)
C48 C49 H49 120.2
C50 C49 H49 120.2
C51 C50 C49 121.06(14)
C51 C50 H50 119.5
C49 C50 H50 119.5
C50 C51 C52 120.20(14)
C50 C51 H51 119.9
C52 C51 H51 119.9
C51 C52 C47 118.74(13)
C51 C52 H52 120.6
C47 C52 H52 120.6
C54 C53 C58 118.86(13)
C54 C53 C40 119.32(12)
C58 C53 C40 121.81(12)
C55 C54 C53 120.50(14)
C55 C54 H54 119.7
C53 C54 H54 119.7
C54 C55 C56 120.71(14)
C54 C55 H55 119.6
C56 C55 H55 119.6
C57 C56 C55 119.34(14)
C57 C56 H56 120.3
C55 C56 H56 120.3
C58 C57 C56 120.23(13)
C58 C57 H57 119.9
C56 C57 H57 119.9
C57 C58 C53 120.34(13)
C57 C58 H58 119.8
C53 C58 H58 119.8
C64 C59 C60 120.71(13)
C64 C59 N10 120.98(12)
C60 C59 N10 118.30(13)
C61 C60 C59 119.58(14)
C61 C60 H60 120.2
C59 C60 H60 120.2
C60 C61 C62 119.77(14)
C60 C61 H61 120.1
C62 C61 H61 120.1
C63 C62 C61 120.36(13)
C63 C62 H62 119.8
C61 C62 H62 119.8
C62 C63 C64 120.51(14)
C62 C63 H63 119.7
C64 C63 H63 119.7
C59 C64 C63 119.01(14)
C59 C64 H64 120.5
C63 C64 H64 120.5
C1 N1 N2 123.99(11)
C1 N1 C15 122.34(11)
N2 N1 C15 113.46(10)
C38 N10 N11 123.97(11)
C38 N10 C59 122.82(11)
N11 N10 C59 113.01(10)
C40 N11 N10 114.62(11)
C37 N12 C40 117.37(11)
C2 N2 N1 115.01(11)
C3 N3 C2 117.06(11)
C6 N4 N5 123.92(11)
C6 N4 C27 122.93(11)
N5 N4 C27 113.06(10)
C8 N5 N4 114.36(11)
C5 N6 C8 117.43(12)
C33 N7 N8 124.16(11)
C33 N7 C47 122.44(11)
N8 N7 C47 113.09(10)
C34 N8 N7 114.79(11)
C35 N9 C34 117.03(11)

loop_
_geom_bond_atom_site_label_1
_geom_bond_atom_site_label_2
_geom_bond_distance
C1 N1 1.3613(18)
C1 C7 1.3913(19)
C1 C3 1.4544(18)
C2 N2 1.3254(18)
C2 N3 1.3463(17)
C2 C9 1.4910(19)
C3 N3 1.3445(18)
C3 C4 1.4079(19)
C4 C5 1.4061(19)
C4 C36 1.4913(18)
C5 N6 1.3432(18)
C5 C6 1.4515(18)
C6 N4 1.3643(18)
C6 C7 1.3897(19)
C7 H7 0.9300
C8 N5 1.3167(18)
C8 N6 1.3478(18)
C8 C21 1.4903(19)
C9 C14 1.389(2)
C9 C10 1.395(2)
C10 C11 1.385(2)
C10 H10 0.9300
C11 C12 1.381(2)
C11 H11 0.9300
C12 C13 1.383(2)
C12 H12 0.9300
C13 C14 1.397(2)
C13 H13 0.9300
C14 H14 0.9300
C15 C20 1.384(2)
C15 C16 1.390(2)
C15 N1 1.4472(17)
C16 C17 1.396(2)
C16 H16 0.9300
C17 C18 1.365(2)
C17 H17 0.9300
C18 C19 1.386(2)
C18 H18 0.9300
C19 C20 1.388(2)
C19 H19 0.9300
C20 H20 0.9300
C21 C22 1.394(2)
C21 C26 1.398(2)
C22 C23 1.379(2)
C22 H22 0.9300
C23 C24 1.397(2)
C23 H23 0.9300
C24 C25 1.395(3)
C24 H24 0.9300
C25 C26 1.390(2)
C25 H25 0.9300
C26 H26 0.9300
C27 C28 1.382(2)
C27 C32 1.388(2)
C27 N4 1.4482(17)
C28 C29 1.390(2)
C28 H28 0.9300
C29 C30 1.384(2)
C29 H29 0.9300
C30 C31 1.382(2)
C30 H30 0.9300
C31 C32 1.390(2)
C31 H31 0.9300
C32 H32 0.9300
C33 N7 1.3591(17)
C33 C39 1.3895(19)
C33 C35 1.4522(18)
C34 N8 1.3218(17)
C34 N9 1.3480(18)
C34 C41 1.4855(18)
C35 N9 1.3456(17)
C35 C36 1.4056(19)
C36 C37 1.4112(18)
C37 N12 1.3432(17)
C37 C38 1.4515(18)
C38 N10 1.3690(17)
C38 C39 1.3826(19)
C39 H39 0.9300
C40 N11 1.3181(17)
C40 N12 1.3512(17)
C40 C53 1.4849(19)
C41 C46 1.3873(19)
C41 C42 1.401(2)
C42 C43 1.3939(19)
C42 H42 0.9300
C43 C44 1.382(2)
C43 H43 0.9300
C44 C45 1.385(2)
C44 H44 0.9300
C45 C46 1.380(2)
C45 H45 0.9300
C46 H46 0.9300
C47 C48 1.386(2)
C47 C52 1.394(2)
C47 N7 1.4374(17)
C48 C49 1.385(2)
C48 H48 0.9300
C49 C50 1.398(2)
C49 H49 0.9300
C50 C51 1.361(2)
C50 H50 0.9300
C51 C52 1.384(2)
C51 H51 0.9300
C52 H52 0.9300
C53 C54 1.3977(19)
C53 C58 1.399(2)
C54 C55 1.365(2)
C54 H54 0.9300
C55 C56 1.395(2)
C55 H55 0.9300
C56 C57 1.387(2)
C56 H56 0.9300
C57 C58 1.382(2)
C57 H57 0.9300
C58 H58 0.9300
C59 C64 1.384(2)
C59 C60 1.387(2)
C59 N10 1.4453(16)
C60 C61 1.385(2)
C60 H60 0.9300
C61 C62 1.388(2)
C61 H61 0.9300
C62 C63 1.370(2)
C62 H62 0.9300
C63 C64 1.3912(19)
C63 H63 0.9300
C64 H64 0.9300
N1 N2 1.3741(16)
N10 N11 1.3783(16)
N4 N5 1.3823(16)
N7 N8 1.3692(16)
